data_2217334
loop_
_publ_author_name
'Huilu Wu'
'Ruirui Yun'
'Jian Ding'
'Jingkun Yuan'

_publ_section_title
;(Salicylato)[tris(1-methyl-1<i>H</i>-benzimidazol-2-ylmethyl)amine]copper(II)
 perchlorate dimethylformamide disolvate
;
_journal_coeditor_code TK2203
_journal_issue 1
_journal_name_full 'Acta Crystallographica Section E'
_journal_page_first m19
_journal_page_last m19
_journal_paper_doi 10.1107/S1600536807061661
_journal_volume 64
_journal_year 2008
_chemical_formula_iupac '[Cu (C7 H5 O3) (C27 H27 N7)] Cl O4, 2C3 H7 N O'
_chemical_formula_moiety 'C34 H32 Cu N7 O3 +, Cl O4 -, 2(C3 H7 N O)'
_chemical_formula_sum 'C40 H46 Cl Cu N9 O9'
_chemical_formula_weight 895.85
_chemical_name_systematic
;
(Salicylato)[tris(1-methyl-1H-benzimidazol-2-ylmethyl)amine]copper(II)
perchlorate dimethylformamide disolvate
;
_space_group_IT_number 2
_symmetry_cell_setting triclinic
_symmetry_space_group_name_Hall '-P 1'
_symmetry_space_group_name_H-M 'P -1'
_atom_sites_solution_hydrogens geom
_atom_sites_solution_primary direct
_atom_sites_solution_secondary difmap
_cell_angle_alpha 85.7210(10)
_cell_angle_beta 70.8860(10)
_cell_angle_gamma 76.5030(10)
_cell_formula_units_Z 2
_cell_length_a 12.3507(4)
_cell_length_b 12.6632(5)
_cell_length_c 14.4152(4)
_cell_measurement_reflns_used 18119
_cell_measurement_temperature 153(2)
_cell_measurement_theta_max 27.5
_cell_measurement_theta_min 3.2
_cell_volume 2071.40(12)
_computing_cell_refinement 'RAPID-AUTO (Rigaku/MSC, 2004)'
_computing_data_collection 'RAPID-AUTO (Rigaku/MSC, 2004)'
_computing_data_reduction 'RAPID-AUTO (Rigaku/MSC, 2004)'
_computing_molecular_graphics 'SHELXTL (Bruker, 2000)'
_computing_publication_material 'SHELXTL (Bruker, 2000)'
_computing_structure_refinement 'SHELXL97 (Sheldrick, 1997)'
_computing_structure_solution 'SHELXS97 (Sheldrick, 1997)'
_diffrn_ambient_temperature 153(2)
_diffrn_measured_fraction_theta_full 0.99
_diffrn_measured_fraction_theta_max 0.994
_diffrn_measurement_device_type 'Rigaku R-axis Spider'
_diffrn_measurement_method '\w scans'
_diffrn_radiation_monochromator graphite
_diffrn_radiation_source 'Rotating Anode'
_diffrn_radiation_type MoK\a
_diffrn_radiation_wavelength 0.71073
_diffrn_reflns_av_R_equivalents 0.020
_diffrn_reflns_av_sigmaI/netI 0.025
_diffrn_reflns_limit_h_max 14
_diffrn_reflns_limit_h_min -14
_diffrn_reflns_limit_k_max 15
_diffrn_reflns_limit_k_min -15
_diffrn_reflns_limit_l_max 17
_diffrn_reflns_limit_l_min -16
_diffrn_reflns_number 17142
_diffrn_reflns_theta_full 25.5
_diffrn_reflns_theta_max 25.5
_diffrn_reflns_theta_min 3.2
_diffrn_standards_decay_% 0
_diffrn_standards_interval_count 0
_diffrn_standards_interval_time 0
_diffrn_standards_number 0
_exptl_absorpt_coefficient_mu 0.658
_exptl_absorpt_correction_T_max 0.783
_exptl_absorpt_correction_T_min 0.718
_exptl_absorpt_correction_type multi-scan
_exptl_absorpt_process_details
;
(Higashi, 1995)
;
_exptl_crystal_colour blue
_exptl_crystal_density_diffrn 1.436
_exptl_crystal_density_method 'not measured'
_exptl_crystal_description block
_exptl_crystal_F_000 934
_exptl_crystal_size_max 0.54
_exptl_crystal_size_mid 0.52
_exptl_crystal_size_min 0.39
_refine_diff_density_max 0.88
_refine_diff_density_min -0.86
_refine_ls_extinction_coef 0.0075(10)
_refine_ls_extinction_expression Fc^*^=kFc[1+0.001xFc^2^\l^3^/sin(2\q)]^-1/4^
_refine_ls_extinction_method SHELXL
_refine_ls_goodness_of_fit_ref 1.05
_refine_ls_hydrogen_treatment mixed
_refine_ls_matrix_type full
_refine_ls_number_parameters 603
_refine_ls_number_reflns 7660
_refine_ls_number_restraints 24
_refine_ls_restrained_S_all 1.05
_refine_ls_R_factor_all 0.051
_refine_ls_R_factor_gt 0.048
_refine_ls_shift/su_max 0.006
_refine_ls_shift/su_mean 0.000
_refine_ls_structure_factor_coef Fsqd
_refine_ls_weighting_details 'calc w=1/[\s^2^(Fo^2^)+(0.0705P)^2^+2.6589P] where P=(Fo^2^+2Fc^2^)/3'
_refine_ls_weighting_scheme calc
_refine_ls_wR_factor_gt 0.132
_refine_ls_wR_factor_ref 0.134
_reflns_number_gt 7110
_reflns_number_total 7660
_reflns_threshold_expression I>2\s(I)
_cod_data_source_file tk2203.cif
_cod_data_source_block I
_cod_database_code 2217334
_cod_database_fobs_code 2217334

loop_
_symmetry_equiv_pos_as_xyz
'x, y, z'
'-x, -y, -z'

loop_
_atom_site_type_symbol
_atom_site_label
_atom_site_fract_x
_atom_site_fract_y
_atom_site_fract_z
_atom_site_U_iso_or_equiv
_atom_site_adp_type
_atom_site_calc_flag
_atom_site_refinement_flags
_atom_site_occupancy
_atom_site_disorder_assembly
_atom_site_disorder_group
Cu Cu 0.23086(3) 0.18111(2) 0.28279(2) 0.02632(13) Uani d . 1 . .
Cl Cl 0.46206(8) 0.24356(7) 0.61206(7) 0.0542(2) Uani d . 1 . .
O O1 0.12367(17) 0.19029(15) 0.20785(14) 0.0333(4) Uani d . 1 . .
O O2 0.21747(19) 0.30068(18) 0.10096(16) 0.0440(5) Uani d . 1 . .
O O4 0.5081(4) 0.2148(5) 0.6893(3) 0.136(2) Uani d . 1 . .
O O5 0.5122(4) 0.1574(3) 0.5410(5) 0.155(3) Uani d . 1 . .
O O6 0.3371(3) 0.2617(3) 0.6404(2) 0.0865(11) Uani d . 1 . .
O O7 0.4971(3) 0.3351(3) 0.5646(3) 0.0789(9) Uani d . 1 . .
O O8 0.7130(4) 0.1796(3) 0.2226(4) 0.1226(17) Uani d D 1 . .
O O9 0.4655(2) 0.3831(2) 0.1943(2) 0.0642(7) Uani d . 1 . .
N N1 0.1330(2) 0.12553(17) 0.42437(16) 0.0303(5) Uani d . 1 . .
N N2 0.1388(2) 0.08381(18) 0.57588(17) 0.0347(5) Uani d . 1 . .
N N3 0.35227(19) 0.05833(17) 0.20799(15) 0.0272(5) Uani d . 1 . .
N N4 0.54005(19) -0.03060(18) 0.16286(16) 0.0309(5) Uani d . 1 . .
N N5 0.1866(2) 0.33208(17) 0.33286(16) 0.0305(5) Uani d . 1 . .
N N6 0.2204(2) 0.45780(17) 0.41241(16) 0.0299(5) Uani d . 1 . .
N N7 0.3577(2) 0.16453(18) 0.35884(17) 0.0317(5) Uani d . 1 . .
N N8 0.7165(3) 0.3526(3) 0.2367(3) 0.0630(9) Uani d D 1 . .
N N9 0.3491(3) 0.5382(2) 0.1623(2) 0.0463(6) Uani d . 1 . .
C C1 0.3300(3) 0.0824(2) 0.4377(2) 0.0339(6) Uani d . 1 . .
H H1A 0.3651 0.0083 0.4100 0.041 Uiso calc R 1 . .
H H1B 0.3636 0.0913 0.4895 0.041 Uiso calc R 1 . .
C C2 0.2003(3) 0.0973(2) 0.48048(19) 0.0310(6) Uani d . 1 . .
C C3 0.1859(4) 0.0485(3) 0.6570(2) 0.0516(9) Uani d . 1 . .
H H3A 0.2275 -0.0280 0.6477 0.062 Uiso calc R 1 . .
H H3B 0.1212 0.0568 0.7193 0.062 Uiso calc R 1 . .
H H3C 0.2406 0.0929 0.6583 0.062 Uiso calc R 1 . .
C C4 0.0213(3) 0.1061(2) 0.5821(2) 0.0356(6) Uani d . 1 . .
C C5 -0.0806(3) 0.1079(2) 0.6602(2) 0.0441(7) Uani d . 1 . .
H H5 -0.0786 0.0891 0.7248 0.053 Uiso calc R 1 . .
C C6 -0.1852(3) 0.1383(3) 0.6399(2) 0.0487(8) Uani d . 1 . .
H H6 -0.2569 0.1410 0.6919 0.058 Uiso calc R 1 . .
C C7 -0.1888(3) 0.1654(2) 0.5443(2) 0.0433(7) Uani d . 1 . .
H H7 -0.2626 0.1860 0.5332 0.052 Uiso calc R 1 . .
C C8 -0.0868(3) 0.1625(2) 0.4663(2) 0.0363(6) Uani d . 1 . .
H H8 -0.0889 0.1801 0.4016 0.044 Uiso calc R 1 . .
C C9 0.0192(3) 0.1327(2) 0.48621(19) 0.0307(6) Uani d . 1 . .
C C10 0.4740(2) 0.1227(2) 0.2862(2) 0.0360(6) Uani d . 1 . .
H H10A 0.5298 0.0832 0.3196 0.043 Uiso calc R 1 . .
H H10B 0.5058 0.1834 0.2484 0.043 Uiso calc R 1 . .
C C11 0.4568(2) 0.0481(2) 0.21948(19) 0.0294(5) Uani d . 1 . .
C C12 0.6630(2) -0.0650(3) 0.1588(2) 0.0382(7) Uani d . 1 . .
H H12A 0.6853 -0.0072 0.1852 0.046 Uiso calc R 1 . .
H H12B 0.7128 -0.0799 0.0905 0.046 Uiso calc R 1 . .
H H12C 0.6731 -0.1310 0.1980 0.046 Uiso calc R 1 . .
C C13 0.4861(2) -0.0758(2) 0.11005(18) 0.0292(5) Uani d . 1 . .
C C14 0.5307(3) -0.1582(2) 0.0407(2) 0.0364(6) Uani d . 1 . .
H H14 0.6105 -0.1966 0.0225 0.044 Uiso calc R 1 . .
C C15 0.4529(3) -0.1815(2) -0.0005(2) 0.0390(7) Uani d . 1 . .
H H15 0.4801 -0.2368 -0.0491 0.047 Uiso calc R 1 . .
C C16 0.3349(3) -0.1261(2) 0.0271(2) 0.0358(6) Uani d . 1 . .
H H16 0.2841 -0.1450 -0.0030 0.043 Uiso calc R 1 . .
C C17 0.2903(2) -0.0445(2) 0.09713(19) 0.0305(6) Uani d . 1 . .
H H17 0.2100 -0.0075 0.1161 0.037 Uiso calc R 1 . .
C C18 0.3680(2) -0.0191(2) 0.13840(18) 0.0265(5) Uani d . 1 . .
C C19 0.3507(3) 0.2711(2) 0.4003(2) 0.0400(7) Uani d . 1 . .
H H19A 0.4259 0.2940 0.3699 0.048 Uiso calc R 1 . .
H H19B 0.3365 0.2643 0.4719 0.048 Uiso calc R 1 . .
C C20 0.2527(3) 0.3542(2) 0.38059(19) 0.0301(6) Uani d . 1 . .
C C21 0.2778(3) 0.5092(2) 0.4650(2) 0.0394(7) Uani d . 1 . .
H H21A 0.3125 0.4548 0.5053 0.047 Uiso calc R 1 . .
H H21B 0.2196 0.5671 0.5073 0.047 Uiso calc R 1 . .
H H21C 0.3396 0.5400 0.4176 0.047 Uiso calc R 1 . .
C C22 0.1228(2) 0.5066(2) 0.38473(19) 0.0292(5) Uani d . 1 . .
C C23 0.0509(3) 0.6106(2) 0.4013(2) 0.0361(6) Uani d . 1 . .
H H23 0.0662 0.6645 0.4348 0.043 Uiso calc R 1 . .
C C24 -0.0432(3) 0.6311(2) 0.3666(2) 0.0388(7) Uani d . 1 . .
H H24 -0.0944 0.7010 0.3767 0.047 Uiso calc R 1 . .
C C25 -0.0660(3) 0.5522(2) 0.3167(2) 0.0362(6) Uani d . 1 . .
H H25 -0.1324 0.5696 0.2944 0.043 Uiso calc R 1 . .
C C26 0.0066(2) 0.4492(2) 0.2993(2) 0.0318(6) Uani d . 1 . .
H H26 -0.0080 0.3960 0.2647 0.038 Uiso calc R 1 . .
C C27 0.1017(2) 0.4270(2) 0.33478(18) 0.0273(5) Uani d . 1 . .
C C28 0.1456(2) 0.2419(2) 0.12643(18) 0.0308(6) Uani d D 1 . .
O O3 0.1645(6) 0.3536(6) -0.0564(5) 0.0758(18) Uani d PD 0.50 A 1
C C29 0.0846(10) 0.2304(10) 0.0545(6) 0.037(4) Uiso d PD 0.50 A 1
C C30 0.0955(13) 0.2819(11) -0.0356(8) 0.040(4) Uiso d PD 0.50 A 1
C C31 0.0378(17) 0.2540(18) -0.0951(13) 0.039(3) Uani d PD 0.50 A 1
H H31 0.0465 0.2886 -0.1571 0.047 Uiso calc PR 0.50 A 1
C C32 -0.032(2) 0.1780(18) -0.0685(13) 0.043(4) Uani d PD 0.50 A 1
H H32 -0.0620 0.1558 -0.1149 0.051 Uiso calc PR 0.50 A 1
C C33 -0.0584(13) 0.1344(16) 0.0255(10) 0.034(3) Uani d PD 0.50 A 1
H H33 -0.1185 0.0953 0.0527 0.041 Uiso calc PR 0.50 A 1
C C34 0.0142(17) 0.1550(15) 0.0749(12) 0.058(5) Uani d PD 0.50 A 1
H H34 0.0158 0.1111 0.1310 0.069 Uiso calc PR 0.50 A 1
O O3' -0.0091(4) 0.0935(4) 0.1671(3) 0.0461(10) Uani d PD 0.50 A 2
C C29' 0.0772(7) 0.2233(7) 0.0627(5) 0.019(3) Uiso d PD 0.50 A 2
C C34' 0.0954(15) 0.2843(13) -0.0231(8) 0.049(4) Uani d PD 0.50 A 2
H H34' 0.1467 0.3325 -0.0336 0.058 Uiso calc PR 0.50 A 2
C C33' 0.044(2) 0.280(2) -0.0947(15) 0.063(5) Uani d PD 0.50 A 2
H H33' 0.0543 0.3244 -0.1513 0.076 Uiso calc PR 0.50 A 2
C C32' -0.025(2) 0.2027(19) -0.0751(14) 0.057(5) Uani d PD 0.50 A 2
H H32' -0.0674 0.1970 -0.1181 0.069 Uiso calc PR 0.50 A 2
C C31' -0.0328(15) 0.1338(18) 0.0054(8) 0.045(4) Uani d PD 0.50 A 2
H H31' -0.0651 0.0723 0.0072 0.054 Uiso calc PR 0.50 A 2
C C30' 0.0039(13) 0.1504(10) 0.0836(7) 0.022(2) Uiso d PD 0.50 A 2
C C35 0.6697(8) 0.3959(11) 0.3338(4) 0.246(8) Uani d D 1 B .
H H35A 0.6266 0.4712 0.3325 0.296 Uiso calc R 1 . .
H H35B 0.7340 0.3937 0.3601 0.296 Uiso calc R 1 . .
H H35C 0.6162 0.3525 0.3757 0.296 Uiso calc R 1 . .
C C36 0.7496(7) 0.4342(8) 0.1654(6) 0.204(6) Uani d D 1 B .
H H36A 0.8281 0.4425 0.1608 0.245 Uiso calc R 1 . .
H H36B 0.6929 0.5034 0.1853 0.245 Uiso calc R 1 . .
H H36C 0.7504 0.4124 0.1013 0.245 Uiso calc R 1 . .
C C37 0.7209(7) 0.2688(3) 0.1846(4) 0.044(3) Uani d PD 0.448(15) B 1
H H37 0.7304 0.2779 0.1166 0.053 Uiso calc PR 0.448(15) B 1
C C37' 0.7054(10) 0.2553(4) 0.2738(6) 0.181(12) Uani d PD 0.552(15) B 2
H H37' 0.6912 0.2440 0.3423 0.217 Uiso calc PR 0.552(15) B 2
C C38 0.3954(5) 0.6093(3) 0.2048(4) 0.0790(14) Uani d . 1 . .
H H38A 0.4637 0.5674 0.2218 0.095 Uiso calc R 1 . .
H H38B 0.3349 0.6430 0.2642 0.095 Uiso calc R 1 . .
H H38C 0.4191 0.6659 0.1574 0.095 Uiso calc R 1 . .
C C39 0.2527(4) 0.5877(4) 0.1252(4) 0.0725(12) Uani d . 1 . .
H H39A 0.2245 0.5307 0.1036 0.087 Uiso calc R 1 . .
H H39B 0.2801 0.6350 0.0696 0.087 Uiso calc R 1 . .
H H39C 0.1885 0.6307 0.1774 0.087 Uiso calc R 1 . .
C C40 0.3882(3) 0.4317(3) 0.1615(3) 0.0477(8) Uani d . 1 . .
H H40 0.3531 0.3893 0.1331 0.057 Uiso calc R 1 . .
H H3O' 0.026(5) 0.117(4) 0.199(4) 0.024(15) Uiso d PD 0.50 . .
H H3O 0.191(6) 0.365(6) -0.013(4) 0.040(19) Uiso d PD 0.50 . .

loop_
_atom_site_aniso_label
_atom_site_aniso_U_11
_atom_site_aniso_U_22
_atom_site_aniso_U_33
_atom_site_aniso_U_12
_atom_site_aniso_U_13
_atom_site_aniso_U_23
Cu 0.0330(2) 0.02317(18) 0.02454(19) 0.00196(13) -0.01623(14) -0.00412(12)
Cl 0.0642(5) 0.0541(5) 0.0705(6) -0.0295(4) -0.0514(5) 0.0309(4)
O1 0.0366(10) 0.0345(10) 0.0295(10) 0.0003(8) -0.0167(8) -0.0024(8)
O2 0.0433(12) 0.0474(12) 0.0464(12) -0.0162(10) -0.0163(10) -0.0021(10)
O4 0.130(3) 0.239(5) 0.110(3) -0.122(4) -0.101(3) 0.117(3)
O5 0.133(4) 0.066(2) 0.317(7) 0.039(2) -0.164(5) -0.075(3)
O6 0.0596(18) 0.153(3) 0.0614(18) -0.045(2) -0.0287(15) 0.025(2)
O7 0.087(2) 0.0645(18) 0.088(2) -0.0302(16) -0.0294(18) 0.0329(16)
O8 0.084(3) 0.074(2) 0.182(5) -0.035(2) 0.006(3) 0.003(3)
O9 0.0589(16) 0.0487(14) 0.093(2) -0.0068(12) -0.0405(15) 0.0104(14)
N1 0.0414(13) 0.0237(10) 0.0252(11) 0.0002(9) -0.0141(10) -0.0045(8)
N2 0.0560(15) 0.0253(11) 0.0275(11) -0.0089(10) -0.0197(11) 0.0012(9)
N3 0.0307(11) 0.0278(11) 0.0233(10) -0.0001(9) -0.0127(9) -0.0019(8)
N4 0.0282(11) 0.0333(12) 0.0268(11) -0.0002(9) -0.0085(9) 0.0032(9)
N5 0.0416(13) 0.0233(11) 0.0301(11) -0.0006(9) -0.0201(10) -0.0021(9)
N6 0.0423(13) 0.0244(11) 0.0268(11) -0.0076(9) -0.0156(10) -0.0012(9)
N7 0.0403(13) 0.0263(11) 0.0323(12) 0.0006(9) -0.0217(10) -0.0025(9)
N8 0.062(2) 0.0539(19) 0.089(3) -0.0119(15) -0.0444(19) -0.0043(17)
N9 0.0543(16) 0.0393(14) 0.0481(16) -0.0129(12) -0.0197(13) 0.0074(12)
C1 0.0459(16) 0.0279(13) 0.0297(13) 0.0034(11) -0.0222(12) -0.0013(11)
C2 0.0483(16) 0.0199(12) 0.0267(13) -0.0009(11) -0.0184(12) -0.0034(10)
C3 0.078(2) 0.055(2) 0.0323(16) -0.0202(18) -0.0302(17) 0.0130(14)
C4 0.0589(19) 0.0199(12) 0.0307(14) -0.0118(12) -0.0154(13) -0.0022(10)
C5 0.066(2) 0.0352(16) 0.0333(15) -0.0229(15) -0.0110(15) 0.0009(12)
C6 0.060(2) 0.0383(16) 0.0436(18) -0.0239(15) -0.0012(16) -0.0061(13)
C7 0.0446(17) 0.0330(15) 0.0524(19) -0.0146(13) -0.0105(15) -0.0052(13)
C8 0.0454(16) 0.0245(13) 0.0395(15) -0.0073(12) -0.0136(13) -0.0042(11)
C9 0.0437(15) 0.0186(12) 0.0287(13) -0.0048(10) -0.0105(12) -0.0052(10)
C10 0.0338(14) 0.0403(15) 0.0376(15) -0.0028(12) -0.0199(12) -0.0016(12)
C11 0.0300(13) 0.0311(13) 0.0258(12) -0.0012(10) -0.0115(11) 0.0016(10)
C12 0.0273(14) 0.0456(17) 0.0350(15) 0.0017(12) -0.0094(12) 0.0066(12)
C13 0.0331(14) 0.0271(13) 0.0220(12) -0.0020(10) -0.0059(11) 0.0047(10)
C14 0.0411(16) 0.0294(14) 0.0270(13) 0.0014(12) -0.0021(12) 0.0011(11)
C15 0.0551(18) 0.0273(14) 0.0266(13) -0.0040(13) -0.0055(13) -0.0030(11)
C16 0.0506(17) 0.0307(14) 0.0277(13) -0.0109(12) -0.0132(12) -0.0009(11)
C17 0.0366(14) 0.0294(13) 0.0234(12) -0.0051(11) -0.0085(11) 0.0008(10)
C18 0.0325(13) 0.0240(12) 0.0193(11) -0.0012(10) -0.0070(10) 0.0007(9)
C19 0.0570(19) 0.0273(14) 0.0467(17) -0.0006(13) -0.0364(15) -0.0046(12)
C20 0.0429(15) 0.0247(12) 0.0260(13) -0.0050(11) -0.0172(12) -0.0005(10)
C21 0.0560(19) 0.0321(14) 0.0387(16) -0.0144(13) -0.0228(14) -0.0031(12)
C22 0.0377(14) 0.0236(12) 0.0242(12) -0.0060(10) -0.0077(11) 0.0005(10)
C23 0.0467(17) 0.0231(13) 0.0360(15) -0.0058(12) -0.0102(13) -0.0041(11)
C24 0.0409(16) 0.0229(13) 0.0460(17) 0.0005(11) -0.0095(13) -0.0033(12)
C25 0.0340(14) 0.0298(14) 0.0409(16) -0.0017(11) -0.0110(12) 0.0018(12)
C26 0.0358(14) 0.0266(13) 0.0326(14) -0.0028(11) -0.0128(12) -0.0019(11)
C27 0.0343(14) 0.0211(12) 0.0241(12) -0.0026(10) -0.0085(11) 0.0000(9)
C28 0.0296(13) 0.0290(13) 0.0315(14) 0.0018(11) -0.0109(11) -0.0070(11)
O3 0.085(4) 0.093(5) 0.060(4) -0.039(4) -0.033(3) 0.040(3)
C31 0.050(6) 0.042(9) 0.033(5) -0.017(5) -0.021(4) 0.010(4)
C32 0.043(6) 0.045(9) 0.047(6) -0.011(6) -0.020(4) -0.008(5)
C33 0.022(6) 0.043(5) 0.034(5) -0.003(4) -0.007(5) -0.004(4)
C34 0.049(8) 0.060(7) 0.066(7) 0.005(4) -0.034(6) 0.000(4)
O3' 0.046(3) 0.053(3) 0.048(3) -0.020(2) -0.022(2) 0.012(2)
C34' 0.059(6) 0.065(7) 0.022(4) -0.009(3) -0.020(4) 0.016(4)
C33' 0.091(11) 0.062(13) 0.044(6) -0.008(7) -0.041(7) 0.012(6)
C32' 0.085(12) 0.051(11) 0.051(7) 0.011(7) -0.055(8) -0.015(5)
C31' 0.029(7) 0.058(7) 0.045(8) -0.003(5) -0.009(6) -0.020(6)
C35 0.223(10) 0.52(2) 0.068(4) -0.264(14) -0.006(5) -0.058(8)
C36 0.091(5) 0.354(16) 0.136(7) -0.021(7) -0.039(5) 0.118(9)
C37 0.041(4) 0.050(5) 0.044(4) -0.016(3) -0.009(3) -0.009(3)
C37' 0.084(9) 0.099(10) 0.39(4) 0.017(7) -0.125(16) -0.079(15)
C38 0.132(4) 0.047(2) 0.078(3) -0.034(2) -0.051(3) 0.009(2)
C39 0.071(3) 0.070(3) 0.076(3) -0.006(2) -0.034(2) 0.025(2)
C40 0.0492(19) 0.0411(17) 0.057(2) -0.0154(15) -0.0198(16) 0.0012(15)

loop_
_atom_type_symbol
_atom_type_description
_atom_type_scat_dispersion_real
_atom_type_scat_dispersion_imag
_atom_type_scat_source
C C 0.0033 0.0016 'International Tables Vol C Tables 4.2.6.8 and 6.1.1.4'
H H 0.0000 0.0000 'International Tables Vol C Tables 4.2.6.8 and 6.1.1.4'
N N 0.0061 0.0033 'International Tables Vol C Tables 4.2.6.8 and 6.1.1.4'
O O 0.0106 0.0060 'International Tables Vol C Tables 4.2.6.8 and 6.1.1.4'
Cl Cl 0.1484 0.1585 'International Tables Vol C Tables 4.2.6.8 and 6.1.1.4'
Cu Cu 0.3201 1.2651 'International Tables Vol C Tables 4.2.6.8 and 6.1.1.4'

loop_
_geom_angle_atom_site_label_1
_geom_angle_atom_site_label_2
_geom_angle_atom_site_label_3
_geom_angle
O1 Cu N3 96.36(8)
O1 Cu N5 100.54(8)
N3 Cu N5 149.64(10)
O1 Cu N7 176.47(8)
N3 Cu N7 80.21(9)
N5 Cu N7 82.24(9)
O1 Cu N1 102.12(9)
N3 Cu N1 110.14(8)
N5 Cu N1 90.79(9)
N7 Cu N1 79.92(9)
O7 Cl O4 110.4(2)
O7 Cl O6 109.2(2)
O4 Cl O6 114.4(2)
O7 Cl O5 106.2(3)
O4 Cl O5 107.9(3)
O6 Cl O5 108.5(2)
C28 O1 Cu 117.26(16)
C37' O8 C37 60.9(5)
C2 N1 C9 105.7(2)
C2 N1 Cu 110.55(19)
C9 N1 Cu 141.28(18)
C2 N2 C4 106.6(2)
C2 N2 C3 127.4(3)
C4 N2 C3 125.9(3)
C11 N3 C18 105.9(2)
C11 N3 Cu 113.72(17)
C18 N3 Cu 140.14(18)
C11 N4 C13 106.8(2)
C11 N4 C12 127.3(2)
C13 N4 C12 126.0(2)
C20 N5 C27 106.0(2)
C20 N5 Cu 114.92(18)
C27 N5 Cu 139.03(18)
C20 N6 C22 106.6(2)
C20 N6 C21 126.7(2)
C22 N6 C21 126.7(2)
C10 N7 C19 111.9(2)
C10 N7 C1 109.9(2)
C19 N7 C1 111.5(2)
C10 N7 Cu 106.43(16)
C19 N7 Cu 110.25(16)
C1 N7 Cu 106.65(17)
C37' N8 C37 55.8(5)
C37' N8 C35 89.1(7)
C37 N8 C35 142.0(6)
C37' N8 C36 159.2(7)
C37 N8 C36 104.8(6)
C35 N8 C36 111.5(7)
C40 N9 C38 121.4(3)
C40 N9 C39 121.2(3)
C38 N9 C39 117.3(3)
C2 C1 N7 109.2(2)
C2 C1 H1A 109.8
N7 C1 H1A 109.8
C2 C1 H1B 109.8
N7 C1 H1B 109.8
H1A C1 H1B 108.3
N1 C2 N2 113.1(3)
N1 C2 C1 120.4(2)
N2 C2 C1 126.5(2)
N2 C3 H3A 109.5
N2 C3 H3B 109.5
H3A C3 H3B 109.5
N2 C3 H3C 109.5
H3A C3 H3C 109.5
H3B C3 H3C 109.5
C5 C4 N2 132.5(3)
C5 C4 C9 121.9(3)
N2 C4 C9 105.5(3)
C6 C5 C4 116.9(3)
C6 C5 H5 121.6
C4 C5 H5 121.6
C5 C6 C7 121.9(3)
C5 C6 H6 119.1
C7 C6 H6 119.1
C8 C7 C6 121.1(3)
C8 C7 H7 119.4
C6 C7 H7 119.4
C7 C8 C9 117.4(3)
C7 C8 H8 121.3
C9 C8 H8 121.3
N1 C9 C8 130.1(3)
N1 C9 C4 109.1(3)
C8 C9 C4 120.8(3)
N7 C10 C11 107.0(2)
N7 C10 H10A 110.3
C11 C10 H10A 110.3
N7 C10 H10B 110.3
C11 C10 H10B 110.3
H10A C10 H10B 108.6
N3 C11 N4 112.9(2)
N3 C11 C10 120.6(2)
N4 C11 C10 126.5(2)
N4 C12 H12A 109.5
N4 C12 H12B 109.5
H12A C12 H12B 109.5
N4 C12 H12C 109.5
H12A C12 H12C 109.5
H12B C12 H12C 109.5
C14 C13 N4 131.1(3)
C14 C13 C18 122.5(3)
N4 C13 C18 106.4(2)
C15 C14 C13 116.3(3)
C15 C14 H14 121.8
C13 C14 H14 121.8
C14 C15 C16 121.8(3)
C14 C15 H15 119.1
C16 C15 H15 119.1
C17 C16 C15 121.8(3)
C17 C16 H16 119.1
C15 C16 H16 119.1
C16 C17 C18 117.0(3)
C16 C17 H17 121.5
C18 C17 H17 121.5
C17 C18 N3 131.4(2)
C17 C18 C13 120.5(2)
N3 C18 C13 108.1(2)
N7 C19 C20 109.5(2)
N7 C19 H19A 109.8
C20 C19 H19A 109.8
N7 C19 H19B 109.8
C20 C19 H19B 109.8
H19A C19 H19B 108.2
N5 C20 N6 113.0(2)
N5 C20 C19 122.9(2)
N6 C20 C19 124.0(2)
N6 C21 H21A 109.5
N6 C21 H21B 109.5
H21A C21 H21B 109.5
N6 C21 H21C 109.5
H21A C21 H21C 109.5
H21B C21 H21C 109.5
N6 C22 C23 131.5(3)
N6 C22 C27 106.2(2)
C23 C22 C27 122.3(3)
C24 C23 C22 116.4(3)
C24 C23 H23 121.8
C22 C23 H23 121.8
C23 C24 C25 122.2(3)
C23 C24 H24 118.9
C25 C24 H24 118.9
C26 C25 C24 121.2(3)
C26 C25 H25 119.4
C24 C25 H25 119.4
C25 C26 C27 117.3(3)
C25 C26 H26 121.4
C27 C26 H26 121.4
C26 C27 N5 131.1(2)
C26 C27 C22 120.7(2)
N5 C27 C22 108.2(2)
O2 C28 O1 124.0(2)
O2 C28 C29 116.3(4)
O1 C28 C29 119.7(4)
O2 C28 C29' 122.4(4)
O1 C28 C29' 113.6(3)
C29 C28 C29' 6.1(6)
C30 O3 H3O 117(5)
C30 C29 C34 114.2(6)
C30 C29 C28 127.5(8)
C34 C29 C28 118.1(8)
O3 C30 C31 126.7(10)
O3 C30 C29 114.6(9)
C31 C30 C29 118.7(10)
C30 C31 C32 123.3(19)
C30 C31 H31 118.3
C32 C31 H31 118.3
C33 C32 C31 120(2)
C33 C32 H32 119.8
C31 C32 H32 119.8
C32 C33 C34 111.6(17)
C32 C33 H33 124.2
C34 C33 H33 124.2
C29 C34 C33 129.7(12)
C29 C34 H34 115.1
C33 C34 H34 115.1
C30' O3' H3O' 108(4)
C30' C29' C34' 121.5(5)
C30' C29' C28 124.7(6)
C34' C29' C28 113.8(7)
C33' C34' C29' 124.5(13)
C33' C34' H34' 117.7
C29' C34' H34' 117.7
C34' C33' C32' 113.3(19)
C34' C33' H33' 123.3
C32' C33' H33' 123.3
C31' C32' C33' 121.9(19)
C31' C32' H32' 119.0
C33' C32' H32' 119.1
C32' C31' C30' 123.4(15)
C32' C31' H31' 118.3
C30' C31' H31' 118.3
O3' C30' C29' 118.5(7)
O3' C30' C31' 127.2(9)
C29' C30' C31' 113.5(8)
N8 C35 H35A 109.5
N8 C35 H35B 109.5
H35A C35 H35B 109.5
N8 C35 H35C 109.5
H35A C35 H35C 109.5
H35B C35 H35C 109.5
N8 C36 H36A 109.5
N8 C36 H36B 109.5
H36A C36 H36B 109.5
N8 C36 H36C 109.5
H36A C36 H36C 109.5
H36B C36 H36C 109.5
O8 C37 N8 121.2(5)
O8 C37 H37 119.4
N8 C37 H37 119.4
O8 C37' N8 122.0(6)
O8 C37' H37' 119.0
N8 C37' H37' 119.0
N9 C38 H38A 109.5
N9 C38 H38B 109.5
H38A C38 H38B 109.5
N9 C38 H38C 109.5
H38A C38 H38C 109.5
H38B C38 H38C 109.5
N9 C39 H39A 109.5
N9 C39 H39B 109.5
H39A C39 H39B 109.5
N9 C39 H39C 109.5
H39A C39 H39C 109.5
H39B C39 H39C 109.5
O9 C40 N9 125.6(3)
O9 C40 H40 117.2
N9 C40 H40 117.2

loop_
_geom_bond_atom_site_label_1
_geom_bond_atom_site_label_2
_geom_bond_distance
Cu O1 1.9441(19)
Cu N3 1.983(2)
Cu N5 1.983(2)
Cu N7 2.153(2)
Cu N1 2.165(2)
Cl O7 1.386(3)
Cl O4 1.397(3)
Cl O6 1.427(3)
Cl O5 1.435(5)
O1 C28 1.280(3)
O2 C28 1.237(3)
O8 C37' 1.220(3)
O8 C37 1.229(3)
O9 C40 1.221(4)
N1 C2 1.316(4)
N1 C9 1.382(4)
N2 C2 1.356(4)
N2 C4 1.386(4)
N2 C3 1.467(4)
N3 C11 1.331(3)
N3 C18 1.391(3)
N4 C11 1.345(3)
N4 C13 1.387(4)
N4 C12 1.461(3)
N5 C20 1.313(3)
N5 C27 1.393(3)
N6 C20 1.347(3)
N6 C22 1.388(4)
N6 C21 1.462(3)
N7 C10 1.477(4)
N7 C19 1.489(3)
N7 C1 1.492(4)
N8 C37' 1.325(3)
N8 C37 1.326(3)
N8 C35 1.425(3)
N8 C36 1.434(3)
N9 C40 1.321(4)
N9 C38 1.437(5)
N9 C39 1.455(5)
C1 C2 1.487(4)
C1 H1A 0.9900
C1 H1B 0.9900
C3 H3A 0.9800
C3 H3B 0.9800
C3 H3C 0.9800
C4 C5 1.383(4)
C4 C9 1.406(4)
C5 C6 1.379(5)
C5 H5 0.9500
C6 C7 1.408(5)
C6 H6 0.9500
C7 C8 1.382(4)
C7 H7 0.9500
C8 C9 1.392(4)
C8 H8 0.9500
C10 C11 1.491(4)
C10 H10A 0.9900
C10 H10B 0.9900
C12 H12A 0.9800
C12 H12B 0.9800
C12 H12C 0.9800
C13 C14 1.386(4)
C13 C18 1.406(4)
C14 C15 1.376(5)
C14 H14 0.9500
C15 C16 1.400(4)
C15 H15 0.9500
C16 C17 1.384(4)
C16 H16 0.9500
C17 C18 1.387(4)
C17 H17 0.9500
C19 C20 1.496(4)
C19 H19A 0.9900
C19 H19B 0.9900
C21 H21A 0.9800
C21 H21B 0.9800
C21 H21C 0.9800
C22 C23 1.394(4)
C22 C27 1.398(4)
C23 C24 1.375(4)
C23 H23 0.9500
C24 C25 1.402(4)
C24 H24 0.9500
C25 C26 1.387(4)
C25 H25 0.9500
C26 C27 1.392(4)
C26 H26 0.9500
C28 C29 1.4997(10)
C28 C29' 1.5001(10)
O3 C30 1.3399(10)
O3 H3O 0.828(10)
C29 C30 1.3899(10)
C29 C34 1.3899(10)
C30 C31 1.3898(10)
C31 C32 1.3899(10)
C31 H31 0.9500
C32 C33 1.3897(10)
C32 H32 0.9500
C33 C34 1.3903(10)
C33 H33 0.9500
C34 H34 0.9500
O3' C30' 1.3398(10)
O3' H3O' 0.830(10)
C29' C30' 1.3896(10)
C29' C34' 1.3901(10)
C34' C33' 1.3899(10)
C34' H34' 0.9500
C33' C32' 1.3899(10)
C33' H33' 0.9500
C32' C31' 1.3898(10)
C32' H32' 0.9500
C31' C30' 1.3903(10)
C31' H31' 0.9500
C35 H35A 0.9800
C35 H35B 0.9800
C35 H35C 0.9800
C36 H36A 0.9800
C36 H36B 0.9800
C36 H36C 0.9800
C37 H37 0.9500
C37' H37' 0.9500
C38 H38A 0.9800
C38 H38B 0.9800
C38 H38C 0.9800
C39 H39A 0.9800
C39 H39B 0.9800
C39 H39C 0.9800
C40 H40 0.9500

loop_
_geom_hbond_atom_site_label_D
_geom_hbond_atom_site_label_H
_geom_hbond_atom_site_label_A
_geom_hbond_distance_DH
_geom_hbond_distance_HA
_geom_hbond_distance_DA
_geom_hbond_angle_DHA
O3' H3O' O1 0.84(6) 1.72(6) 2.493(6) 152(5)
O3 H3O O2 0.83(7) 1.87(6) 2.562(7) 140(4)

loop_
_geom_torsion_atom_site_label_1
_geom_torsion_atom_site_label_2
_geom_torsion_atom_site_label_3
_geom_torsion_atom_site_label_4
_geom_torsion
N3 Cu O1 C28 -81.64(19)
N5 Cu O1 C28 73.03(19)
N1 Cu O1 C28 166.14(18)
O1 Cu N1 C2 169.54(17)
N3 Cu N1 C2 68.04(18)
N5 Cu N1 C2 -89.50(18)
N7 Cu N1 C2 -7.53(17)
O1 Cu N1 C9 -32.1(3)
N3 Cu N1 C9 -133.6(3)
N5 Cu N1 C9 68.9(3)
N7 Cu N1 C9 150.8(3)
O1 Cu N3 C11 161.35(18)
N5 Cu N3 C11 37.7(3)
N7 Cu N3 C11 -17.86(18)
N1 Cu N3 C11 -93.24(19)
O1 Cu N3 C18 -11.6(3)
N5 Cu N3 C18 -135.3(3)
N7 Cu N3 C18 169.2(3)
N1 Cu N3 C18 93.8(3)
O1 Cu N5 C20 -174.3(2)
N3 Cu N5 C20 -51.5(3)
N7 Cu N5 C20 3.5(2)
N1 Cu N5 C20 83.3(2)
O1 Cu N5 C27 7.0(3)
N3 Cu N5 C27 129.7(3)
N7 Cu N5 C27 -175.2(3)
N1 Cu N5 C27 -95.5(3)
N3 Cu N7 C10 29.85(17)
N5 Cu N7 C10 -125.28(19)
N1 Cu N7 C10 142.53(18)
N3 Cu N7 C19 151.4(2)
N5 Cu N7 C19 -3.7(2)
N1 Cu N7 C19 -95.9(2)
N3 Cu N7 C1 -87.44(17)
N5 Cu N7 C1 117.43(17)
N1 Cu N7 C1 25.23(16)
C10 N7 C1 C2 -153.0(2)
C19 N7 C1 C2 82.3(3)
Cu N7 C1 C2 -38.1(2)
C9 N1 C2 N2 0.7(3)
Cu N1 C2 N2 166.89(17)
C9 N1 C2 C1 -179.7(2)
Cu N1 C2 C1 -13.6(3)
C4 N2 C2 N1 -0.5(3)
C3 N2 C2 N1 177.3(3)
C4 N2 C2 C1 -180.0(2)
C3 N2 C2 C1 -2.2(4)
N7 C1 C2 N1 36.4(3)
N7 C1 C2 N2 -144.1(2)
C2 N2 C4 C5 -178.4(3)
C3 N2 C4 C5 3.8(5)
C2 N2 C4 C9 0.0(3)
C3 N2 C4 C9 -177.9(3)
N2 C4 C5 C6 177.5(3)
C9 C4 C5 C6 -0.7(4)
C4 C5 C6 C7 0.5(4)
C5 C6 C7 C8 0.1(5)
C6 C7 C8 C9 -0.6(4)
C2 N1 C9 C8 178.0(3)
Cu N1 C9 C8 19.0(5)
C2 N1 C9 C4 -0.7(3)
Cu N1 C9 C4 -159.7(2)
C7 C8 C9 N1 -178.2(3)
C7 C8 C9 C4 0.5(4)
C5 C4 C9 N1 179.1(2)
N2 C4 C9 N1 0.5(3)
C5 C4 C9 C8 0.2(4)
N2 C4 C9 C8 -178.4(2)
C19 N7 C10 C11 -155.3(2)
C1 N7 C10 C11 80.4(3)
Cu N7 C10 C11 -34.8(2)
C18 N3 C11 N4 -0.2(3)
Cu N3 C11 N4 -175.55(17)
C18 N3 C11 C10 177.2(2)
Cu N3 C11 C10 1.9(3)
C13 N4 C11 N3 0.0(3)
C12 N4 C11 N3 -178.5(2)
C13 N4 C11 C10 -177.3(3)
C12 N4 C11 C10 4.3(4)
N7 C10 C11 N3 24.1(3)
N7 C10 C11 N4 -158.9(2)
C11 N4 C13 C14 179.2(3)
C12 N4 C13 C14 -2.3(4)
C11 N4 C13 C18 0.3(3)
C12 N4 C13 C18 178.8(2)
N4 C13 C14 C15 -178.1(3)
C18 C13 C14 C15 0.7(4)
C13 C14 C15 C16 -0.9(4)
C14 C15 C16 C17 0.3(4)
C15 C16 C17 C18 0.5(4)
C16 C17 C18 N3 178.8(3)
C16 C17 C18 C13 -0.7(4)
C11 N3 C18 C17 -179.1(3)
Cu N3 C18 C17 -5.8(5)
C11 N3 C18 C13 0.4(3)
Cu N3 C18 C13 173.7(2)
C14 C13 C18 C17 0.1(4)
N4 C13 C18 C17 179.1(2)
C14 C13 C18 N3 -179.5(2)
N4 C13 C18 N3 -0.5(3)
C10 N7 C19 C20 121.5(3)
C1 N7 C19 C20 -115.0(3)
Cu N7 C19 C20 3.2(3)
C27 N5 C20 N6 -1.5(3)
Cu N5 C20 N6 179.33(18)
C27 N5 C20 C19 176.3(3)
Cu N5 C20 C19 -2.8(4)
C22 N6 C20 N5 1.5(3)
C21 N6 C20 N5 -178.0(3)
C22 N6 C20 C19 -176.4(3)
C21 N6 C20 C19 4.2(4)
N7 C19 C20 N5 -0.5(4)
N7 C19 C20 N6 177.1(3)
C20 N6 C22 C23 177.3(3)
C21 N6 C22 C23 -3.3(5)
C20 N6 C22 C27 -0.8(3)
C21 N6 C22 C27 178.7(2)
N6 C22 C23 C24 -177.2(3)
C27 C22 C23 C24 0.5(4)
C22 C23 C24 C25 -0.3(4)
C23 C24 C25 C26 -0.5(5)
C24 C25 C26 C27 1.0(4)
C25 C26 C27 N5 177.2(3)
C25 C26 C27 C22 -0.7(4)
C20 N5 C27 C26 -177.1(3)
Cu N5 C27 C26 1.7(5)
C20 N5 C27 C22 1.0(3)
Cu N5 C27 C22 179.8(2)
N6 C22 C27 C26 178.2(2)
C23 C22 C27 C26 -0.1(4)
N6 C22 C27 N5 -0.1(3)
C23 C22 C27 N5 -178.4(2)
Cu O1 C28 O2 -12.6(3)
Cu O1 C28 C29 165.8(6)
Cu O1 C28 C29' 166.4(4)
O2 C28 C29 C30 -3.1(17)
O1 C28 C29 C30 178.4(13)
C29' C28 C29 C30 173(9)
O2 C28 C29 C34 172.3(14)
O1 C28 C29 C34 -6.2(17)
C29' C28 C29 C34 -11(8)
C34 C29 C30 O3 -179.2(16)
C28 C29 C30 O3 -4(2)
C34 C29 C30 C31 0(3)
C28 C29 C30 C31 175.2(15)
O3 C30 C31 C32 180(2)
C29 C30 C31 C32 1(3)
C30 C31 C32 C33 7(4)
C31 C32 C33 C34 -15(3)
C30 C29 C34 C33 -10(3)
C28 C29 C34 C33 174.4(19)
C32 C33 C34 C29 17(3)
O2 C28 C29' C30' 173.7(10)
O1 C28 C29' C30' -5.3(13)
C29 C28 C29' C30' 170(9)
O2 C28 C29' C34' -4.7(13)
O1 C28 C29' C34' 176.3(10)
C29 C28 C29' C34' -9(8)
C30' C29' C34' C33' 0(3)
C28 C29' C34' C33' 178.7(19)
C29' C34' C33' C32' -3(4)
C34' C33' C32' C31' -4(4)
C33' C32' C31' C30' 15(4)
C34' C29' C30' O3' 179.5(14)
C28 C29' C30' O3' 1(2)
C34' C29' C30' C31' 9(2)
C28 C29' C30' C31' -169.1(13)
C32' C31' C30' O3' 174(2)
C32' C31' C30' C29' -16(3)
C37' O8 C37 N8 1.9(7)
C37' N8 C37 O8 -1.8(7)
C35 N8 C37 O8 -27.8(14)
C36 N8 C37 O8 169.9(7)
C37 O8 C37' N8 -1.9(7)
C37 N8 C37' O8 1.9(7)
C35 N8 C37' O8 166.2(10)
C36 N8 C37' O8 -21(2)
C38 N9 C40 O9 -0.9(6)
C39 N9 C40 O9 -177.2(4)
